data_1533966
loop_
_publ_author_name
'Kato, M.'
'Itabashi, K.'
'Matsumoto, A.'
'Tsutsumi, K.'

_publ_section_title
;
 Characteristics of MOR-framework zeolites synthesized in
 fluoride-containing media and related ordered distribution of Al atoms in
 the framework
;
_journal_name_full 'J. Phys. Chem. B'
_journal_page_first 1788
_journal_page_last 1797
_journal_volume 107
_journal_year 2003
_chemical_formula_sum 'Al7.76 H64 Na7.45 O128 Si40.24'
_chemical_name_systematic 'Na7.45 (Al7.76 Si40.24 O96) (H2 O)32'
_space_group_IT_number 63
_symmetry_space_group_name_Hall '-C 2c 2'
_symmetry_space_group_name_H-M 'C m c m'
_cell_angle_alpha 90
_cell_angle_beta 90
_cell_angle_gamma 90
_cell_formula_units_Z 1
_cell_length_a 18.112
_cell_length_b 20.475
_cell_length_c 7.523
_cell_volume 2789.853
_citation_journal_id_ASTM JPCBFK
_cod_data_source_file Kato_JPCBFK_2003_444.cif
_cod_data_source_block H64Al7.76Na7.45O128Si40.24
_cod_original_formula_sum 'H64 Al7.76 Na7.45 O128 Si40.24'
_cod_database_code 1533966

loop_
_symmetry_equiv_pos_as_xyz
x,y,z
-x,-y,z+1/2
x,-y,-z
-x,y,-z+1/2
-x,-y,-z
x,y,-z-1/2
-x,y,z
x,-y,z-1/2
x+1/2,y+1/2,z
-x+1/2,-y+1/2,z+1/2
x+1/2,-y+1/2,-z
-x+1/2,y+1/2,-z+1/2
-x+1/2,-y+1/2,-z
x+1/2,y+1/2,-z-1/2
-x+1/2,y+1/2,z
x+1/2,-y+1/2,z-1/2

loop_
_atom_site_label
_atom_site_type_symbol
_atom_site_fract_x
_atom_site_fract_y
_atom_site_fract_z
_atom_site_occupancy
_atom_site_U_iso_or_equiv
O9 O-2 0 0.398 0.25 1 0.0
Al3 Al+3 0.09 0.381 0.25 0.039 0.0
Si2 Si+4 0.199 0.186 0.523 0.894 0.0
Si3 Si+4 0.09 0.381 0.25 0.961 0.0
Al2 Al+3 0.199 0.186 0.523 0.106 0.0
O15 O-2 0.39 0.495 0.25 1 0.0
O10 O-2 0 0.19 0.25 1 0.0
O3 O-2 0.272 0.379 0.512 1 0.0
Na2 Na+1 0 0.434 0.75 0.9313 0.0
O11 O-2 0.5 0.114 0.25 1 0.0
Na1 Na+1 0.5 0 0.5 0.9313 0.0
O2 O-2 0.124 0.202 0.454 1 0.0
Al4 Al+3 0.09 0.224 0.25 0.484 0.0
O1 O-2 0.129 0.418 0.429 1 0.0
O13 O-2 0.5 0.29 0.25 1 0.0
O12 O-2 0.423 0.211 0.25 1 0.0
O8 O-2 0.25 0.25 0.5 1 0.0
O14 O-2 0.5 0.374 0.502 1 0.0
Si4 Si+4 0.09 0.224 0.25 0.516 0.0
Al1 Al+3 0.192 0.422 0.533 0.117 0.0
O5 O-2 0.177 0.205 0.75 1 0.0
Si1 Si+4 0.192 0.422 0.533 0.883 0.0
O6 O-2 0.16 0.422 0.75 1 0.0
O4 O-2 0.08 0.303 0.25 1 0.0
O7 O-2 0.228 0.5 0.5 1 0.0
